data_4061072
loop_
_publ_author_name
'Djukic, Jean-Pierre'
'Berger, Alexsandro'
'Duquenne, Manon'
'Pfeffer, Michel'
'de Cian, Andr\'e'
'Kyritsakas-Gruber, Nathalie'
'Vachon, J\'er\^ome'
'Lacour, J\'er\^ome'

_publ_section_title
;
 Syntheses of Nonracemic Ortho-Mercurated and Ortho-Ruthenated Complexes
 of 2-[Tricarbonyl(\h6-phenyl)chromium]pyridine
;
_journal_coden_ASTM ORGND7
_journal_issue 24
_journal_name_full Organometallics
_journal_page_first 5757
_journal_page_last 5767
_journal_paper_doi 10.1021/om0494667
_journal_volume 23
_journal_year 2004
_chemical_formula_moiety 'C24 H29 Cl6 Cr Hg N O3 Ru'
_chemical_formula_sum 'C24 H29 Cl6 Cr Hg N O3 Ru'
_chemical_formula_weight 945.88
_space_group_IT_number 2
_space_group_name_Hall '-P 1'
_space_group_name_H-M_alt 'P -1'
_symmetry_cell_setting triclinic
_symmetry_space_group_name_Hall '-P 1'
_symmetry_space_group_name_H-M 'P -1'
_cell_angle_alpha 78.926(5)
_cell_angle_beta 67.892(5)
_cell_angle_gamma 71.869(5)
_cell_formula_units_Z 2
_cell_length_a 10.5002(2)
_cell_length_b 11.8848(2)
_cell_length_c 13.7371(2)
_cell_measurement_temperature 173
_cell_volume 1503.90(4)
_diffrn_ambient_temperature 173
_exptl_crystal_density_diffrn 2.09
_cod_database_code 4061072

loop_
_symmetry_equiv_pos_as_xyz
x,y,z
-x,-y,-z

loop_
_atom_site_label
_atom_site_fract_x
_atom_site_fract_y
_atom_site_fract_z
_atom_site_U_iso_or_equiv
_atom_site_adp_type
_atom_site_calc_flag
_atom_site_calc_attached_atom
_atom_site_type_symbol
HG 0.21532(2) 0.59573(1) 0.40104(1) 0.0270 Uani ? ? Hg
CR 0.11187(7) 0.57687(6) 0.70328(5) 0.0200(3) Uani ? ? Cr
RU 0.10860(3) 0.22510(3) 0.76376(2) 0.0155(1) Uani ? ? Ru
CL1 0.3751(2) 0.6310(1) 0.2360(1) 0.0421(7) Uani ? ? Cl
CL2 0.0146(1) 0.19493(9) 0.63648(8) 0.0249(4) Uani ? ? Cl
C1 0.3000(5) 0.5774(4) 0.6357(3) 0.028(2) Uani ? ? C
O1 0.4170(4) 0.5776(4) 0.5959(3) 0.046(2) Uani ? ? O
C2 0.0754(5) 0.7320(4) 0.7284(4) 0.032(2) Uani ? ? C
O2 0.0535(5) 0.8285(3) 0.7462(3) 0.046(2) Uani ? ? O
C3 0.1451(4) 0.5393(4) 0.8270(4) 0.025(2) Uani ? ? C
O3 0.1618(4) 0.5207(3) 0.9104(3) 0.040(2) Uani ? ? O
C4 0.0944(4) 0.5481(4) 0.5535(3) 0.021(2) Uani ? ? C
C5 0.1332(4) 0.4346(4) 0.6059(3) 0.020(2) Uani ? ? C
C6 0.0515(4) 0.4027(3) 0.7102(3) 0.016(1) Uani ? ? C
C7 -0.0691(4) 0.4923(4) 0.7638(3) 0.020(2) Uani ? ? C
C8 -0.1104(4) 0.6036(4) 0.7127(3) 0.021(2) Uani ? ? C
C9 -0.0293(4) 0.6325(4) 0.6069(3) 0.022(2) Uani ? ? C
C10 0.2537(4) 0.3371(4) 0.5493(3) 0.021(2) Uani ? ? C
N 0.2994(4) 0.2398(3) 0.6279(3) 0.019(1) Uani ? ? N
C11 0.3718(5) 0.1275(4) 0.5738(4) 0.027(2) Uani ? ? C
C12 0.4030(4) 0.2704(4) 0.6577(4) 0.024(2) Uani ? ? C
C13 0.1920(4) 0.1909(4) 0.8991(3) 0.021(2) Uani ? ? C
C14 0.2189(5) 0.0802(4) 0.8594(3) 0.024(2) Uani ? ? C
C15 0.1085(5) 0.0429(4) 0.8515(3) 0.024(2) Uani ? ? C
C16 -0.0326(5) 0.1188(4) 0.8809(3) 0.029(2) Uani ? ? C
C17 -0.0609(5) 0.2286(4) 0.9177(3) 0.021(2) Uani ? ? C
C18 0.0504(5) 0.2652(4) 0.9243(3) 0.022(2) Uani ? ? C
C19 0.3039(5) 0.2254(4) 0.9229(4) 0.029(2) Uani ? ? C
C20 0.4425(5) 0.1263(5) 0.9086(4) 0.039(2) Uani ? ? C
C21 0.2452(5) 0.2550(5) 1.0393(4) 0.045(2) Uani ? ? C
C22 -0.1523(5) 0.0810(5) 0.8716(4) 0.039(2) Uani ? ? C
C23 0.4027(8) 0.6740(8) 0.8215(6) 0.093(4) Uani ? ? C
CL3 0.4569(4) 0.7847(3) 0.7287(3) 0.149(2) Uani ? ? Cl
CL4 0.4449(3) 0.6606(4) 0.9344(2) 0.140(2) Uani ? ? Cl
C24 0.1882(7) 0.9703(7) 0.3812(7) 0.112(4) Uani ? ? C
CL5 0.2127(2) 0.8787(2) 0.4868(1) 0.0554(8) Uani ? ? Cl
CL6 0.2971(2) 1.0658(1) 0.3256(1) 0.0485(7) Uani ? ? Cl
H1 -0.1221 0.4758 0.8356 0.0256 Uiso calc C7 H
H2 -0.1935 0.6605 0.7491 0.0282 Uiso calc C8 H
H3 -0.0583 0.7082 0.5722 0.0277 Uiso calc C9 H
H4 0.3320 0.3685 0.5065 0.0263 Uiso calc C10 H
H5 0.2238 0.3048 0.5060 0.0263 Uiso calc C10 H
H6 0.4015 0.0650 0.6216 0.0402 Uiso calc C11 H
H7 0.3073 0.1078 0.5506 0.0402 Uiso calc C11 H
H8 0.4524 0.1383 0.5148 0.0402 Uiso calc C11 H
H9 0.4325 0.2101 0.7070 0.0325 Uiso calc C12 H
H10 0.4833 0.2772 0.5968 0.0325 Uiso calc C12 H
H11 0.3609 0.3440 0.6887 0.0325 Uiso calc C12 H
H12 0.3134 0.0305 0.8378 0.0318 Uiso calc C14 H
H13 0.1280 -0.0321 0.8267 0.0321 Uiso calc C15 H
H14 -0.1553 0.2786 0.9384 0.0301 Uiso calc C17 H
H15 0.0305 0.3418 0.9462 0.0311 Uiso calc C18 H
H16 0.3245 0.2914 0.8744 0.0378 Uiso calc C19 H
H17 0.5082 0.1530 0.9246 0.0521 Uiso calc C20 H
H18 0.4229 0.0584 0.9547 0.0521 Uiso calc C20 H
H19 0.4822 0.1060 0.8377 0.0521 Uiso calc C20 H
H20 0.3151 0.2766 1.0545 0.0569 Uiso calc C21 H
H21 0.1617 0.3191 1.0504 0.0569 Uiso calc C21 H
H22 0.2230 0.1873 1.0844 0.0569 Uiso calc C21 H
H23 -0.1159 0.0047 0.8456 0.0471 Uiso calc C22 H
H24 -0.2236 0.0778 0.9390 0.0471 Uiso calc C22 H
H25 -0.1923 0.1367 0.8244 0.0471 Uiso calc C22 H
H26 0.4467 0.6006 0.7902 0.1113 Uiso calc C23 H
H27 0.3022 0.6900 0.8415 0.1113 Uiso calc C23 H
H28 0.0924 1.0174 0.4025 0.1279 Uiso calc C24 H
H29 0.2030 0.9221 0.3282 0.1279 Uiso calc C24 H

loop_
_atom_site_aniso_label
_atom_site_aniso_U_11
_atom_site_aniso_U_22
_atom_site_aniso_U_33
_atom_site_aniso_U_12
_atom_site_aniso_U_13
_atom_site_aniso_U_23
_atom_site_aniso_type_symbol
HG 0.0342 0.02709(8) 0.02120(7) -0.01337(6) -0.00871(6) 0.00428(7) Hg
CR 0.0231(2) 0.0182(3) 0.0191(3) -0.0088(2) -0.0067(2) -0.0007(2) Cr
RU 0.0186(1) 0.0134(1) 0.0149(1) -0.0062(1) -0.00596(9) 0.0018(1) Ru
CL1 0.0435(6) 0.0564(8) 0.0303(6) -0.0169(6) -0.0032(5) 0.0110(6) Cl
CL2 0.0298(4) 0.0217(4) 0.0238(4) -0.0115(3) -0.0131(3) 0.0020(3) Cl
C1 0.035(2) 0.027(2) 0.022(2) -0.017(1) -0.008(1) -0.002(2) C
O1 0.037(2) 0.063(2) 0.041(2) -0.028(1) 0.003(1) -0.001(2) O
C2 0.038(2) 0.028(2) 0.030(2) -0.016(2) -0.005(2) -0.006(2) C
O2 0.067(2) 0.027(2) 0.054(2) -0.018(1) -0.013(2) -0.009(2) O
C3 0.025(2) 0.022(2) 0.028(2) -0.008(1) -0.009(1) -0.002(2) C
O3 0.052(2) 0.045(2) 0.027(1) -0.023(1) -0.018(1) -0.001(1) O
C4 0.022(1) 0.021(2) 0.018(2) -0.010(1) -0.008(1) 0.000(1) C
C5 0.024(1) 0.024(2) 0.015(1) -0.011(1) -0.008(1) 0.001(1) C
C6 0.019(1) 0.016(2) 0.014(1) -0.011(1) -0.005(1) 0.003(1) C
C7 0.024(2) 0.016(2) 0.020(2) -0.009(1) -0.006(1) -0.003(1) C
C8 0.023(2) 0.019(2) 0.022(2) -0.004(1) -0.007(1) -0.003(1) C
C9 0.030(2) 0.014(2) 0.025(2) -0.006(1) -0.015(1) -0.001(1) C
C10 0.024(2) 0.022(2) 0.017(2) -0.011(1) -0.008(1) 0.003(1) C
N 0.023(1) 0.019(2) 0.016(1) -0.004(1) -0.007(1) 0.000(1) N
C11 0.038(2) 0.019(2) 0.026(2) 0.002(2) -0.007(2) -0.003(2) C
C12 0.018(2) 0.030(2) 0.024(2) -0.008(1) -0.005(1) 0.004(2) C
C13 0.027(2) 0.024(2) 0.015(2) -0.009(1) -0.007(1) 0.004(1) C
C14 0.029(2) 0.021(2) 0.024(2) -0.005(1) -0.013(1) 0.005(2) C
C15 0.037(2) 0.016(2) 0.024(2) -0.012(1) -0.014(1) 0.007(1) C
C16 0.039(2) 0.033(2) 0.019(2) -0.025(1) -0.012(1) 0.010(2) C
C17 0.026(2) 0.024(2) 0.014(2) -0.008(1) -0.001(1) 0.002(2) C
C18 0.033(2) 0.022(2) 0.015(2) -0.011(1) -0.005(1) 0.002(1) C
C19 0.035(2) 0.034(2) 0.021(2) -0.015(2) -0.011(1) 0.004(2) C
C20 0.034(2) 0.047(3) 0.038(2) -0.013(2) -0.015(2) 0.009(2) C
C21 0.052(2) 0.071(3) 0.025(2) -0.037(2) -0.014(1) -0.004(2) C
C22 0.036(2) 0.041(2) 0.041(2) -0.030(1) -0.014(2) 0.011(2) C
C23 0.089(3) 0.127(4) 0.071(4) -0.066(2) -0.017(2) -0.036(3) C
CL3 0.190(2) 0.104(1) 0.167(3) -0.104(1) 0.060(2) -0.047(2) Cl
CL4 0.066(1) 0.344(3) 0.122(1) -0.030(1) -0.0263(8) -0.130(1) Cl
C24 0.100(3) 0.101(4) 0.139(4) -0.078(2) -0.092(2) 0.079(4) C
CL5 0.0577(7) 0.0569(9) 0.0519(7) -0.0152(6) -0.0241(5) 0.0112(7) Cl
CL6 0.0478(7) 0.0394(7) 0.0606(8) -0.0139(5) -0.0107(6) 0.0004(6) Cl

loop_
_geom_bond_atom_site_label_1
_geom_bond_atom_site_label_2
_geom_bond_distance
_geom_bond_site_symmetry_1
_geom_bond_site_symmetry_2
_geom_bond_publ_flag
HG CL1 2.3112 . . ?
HG C4 2.0763 . . ?
CR C1 1.841(5) . . ?
CR C2 1.836(5) . . ?
CR C3 1.808(5) . . ?
CR C4 2.230(5) . . ?
CR C5 2.260(5) . . ?
CR C6 2.322(4) . . ?
CR C7 2.234(5) . . ?
CR C8 2.211(5) . . ?
CR C9 2.218(4) . . ?
RU CL2 2.433(1) . . ?
RU C6 2.074(4) . . ?
RU N 2.192(4) . . ?
RU C13 2.259(5) . . ?
RU C14 2.252(4) . . ?
RU C15 2.267(4) . . ?
RU C16 2.230(5) . . ?
RU C17 2.190(5) . . ?
RU C18 2.161(5) . . ?
C1 O1 1.142(7) . . ?
C2 O2 1.153(7) . . ?
C3 O3 1.193(6) . . ?
C4 C5 1.417(7) . . ?
C4 C9 1.409(7) . . ?
C5 C6 1.415(6) . . ?
C5 C10 1.497(7) . . ?
C6 C7 1.428(6) . . ?
C7 C8 1.395(6) . . ?
C8 C9 1.420(7) . . ?
C10 N 1.516(6) . . ?
N C11 1.496(6) . . ?
N C12 1.457(6) . . ?
C13 C14 1.428(7) . . ?
C13 C18 1.422(7) . . ?
C13 C19 1.514(7) . . ?
C14 C15 1.409(7) . . ?
C15 C16 1.425(8) . . ?
C16 C17 1.395(8) . . ?
C16 C22 1.514(7) . . ?
C17 C18 1.405(7) . . ?
C19 C20 1.533(8) . . ?
C19 C21 1.549(8) . . ?
C23 CL3 1.72(1) . . ?
C23 CL4 1.73(1) . . ?
C24 CL5 1.690(8) . . ?
C24 CL6 1.731(8) . . ?
